data_4133512
loop_
_publ_author_name
'Wu, Huang'
'Chen, Yong'
'Zhang, Long'
'Anamimoghadam, Ommid'
'Shen, Dengke'
'Liu, Zhichang'
'Cai, Kang'
'Pezzato, Cristian'
'Stern, Charlotte L.'
'Liu, Yu'
'Stoddart, J. Fraser'

_publ_section_title
;
 A Dynamic Tetracationic Macrocycle Exhibiting Photoswitchable Molecular
 Encapsulation.
;
_journal_issue 3
_journal_name_full 'Journal of the American Chemical Society'
_journal_page_first 1280
_journal_page_last 1289
_journal_paper_doi 10.1021/jacs.8b10526
_journal_volume 141
_journal_year 2019
_chemical_formula_moiety 'C58 H48 N4, C18 H10 O2, 4(F6 P)'
_chemical_formula_sum 'C76 H58 F24 N4 O2 P4'
_chemical_formula_weight 1639.14
_space_group_crystal_system tetragonal
_space_group_IT_number 109
_space_group_name_Hall 'I 4bw -2'
_space_group_name_H-M_alt 'I 41 m d'
_atom_sites_solution_hydrogens geom
_atom_sites_solution_primary dual
_audit_creation_date 2018-05-18
_audit_creation_method
;
Olex2 1.2
(compiled 2018.04.26 svn.r3504 for OlexSys, GUI svn.r5492)
;
_cell_angle_alpha 90
_cell_angle_beta 90
_cell_angle_gamma 90
_cell_formula_units_Z 4
_cell_length_a 17.802(4)
_cell_length_b 17.802(4)
_cell_length_c 26.606(7)
_cell_measurement_reflns_used 9916
_cell_measurement_temperature 100(2)
_cell_measurement_theta_max 58.592
_cell_measurement_theta_min 2.990
_cell_volume 8432(3)
_computing_cell_refinement 'SAINT V8.38A (?, 2016)'
_computing_data_collection 'APEX2 V2014.11-0 (Bruker, 2014)'
_computing_data_reduction 'SAINT V8.38A (?, 2016)'
_computing_molecular_graphics 'Olex2 (Dolomanov et al., 2009)'
_computing_publication_material 'Olex2 (Dolomanov et al., 2009)'
_computing_structure_refinement 'ShelXL (Sheldrick, 2015)'
_computing_structure_solution 'ShelXT (Sheldrick, 2015)'
_diffrn_ambient_temperature 99.99
_diffrn_detector_area_resol_mean 8
_diffrn_measured_fraction_theta_full 0.994
_diffrn_measured_fraction_theta_max 0.994
_diffrn_measurement_device_type 'Bruker Kappa APEX CCD area detector'
_diffrn_measurement_method '\f and \w scans'
_diffrn_radiation_monochromator 'MX optics'
_diffrn_radiation_type CuK\a
_diffrn_radiation_wavelength 1.54178
_diffrn_reflns_av_R_equivalents 0.0368
_diffrn_reflns_av_unetI/netI 0.0241
_diffrn_reflns_Laue_measured_fraction_full 0.994
_diffrn_reflns_Laue_measured_fraction_max 0.994
_diffrn_reflns_limit_h_max 20
_diffrn_reflns_limit_h_min -20
_diffrn_reflns_limit_k_max 20
_diffrn_reflns_limit_k_min -20
_diffrn_reflns_limit_l_max 31
_diffrn_reflns_limit_l_min -29
_diffrn_reflns_number 45607
_diffrn_reflns_point_group_measured_fraction_full 0.994
_diffrn_reflns_point_group_measured_fraction_max 0.994
_diffrn_reflns_theta_full 65.187
_diffrn_reflns_theta_max 65.187
_diffrn_reflns_theta_min 2.987
_diffrn_source microsource
_exptl_absorpt_coefficient_mu 1.691
_exptl_absorpt_correction_T_max 0.7526
_exptl_absorpt_correction_T_min 0.6878
_exptl_absorpt_correction_type multi-scan
_exptl_absorpt_process_details
'SADABS-2016/2 (Bruker,2016/2) was used for absorption correction. wR2(int) was 0.0823 before and 0.0591 after correction. The Ratio of minimum to maximum transmission is 0.9139. The \l/2 correction factor is Not present.'
_exptl_crystal_colour yellow
_exptl_crystal_colour_primary yellow
_exptl_crystal_density_diffrn 1.291
_exptl_crystal_description prism
_exptl_crystal_F_000 3336
_exptl_crystal_recrystallization_method 'The material was recrystallised from --- by as supplied'
_exptl_crystal_size_max 0.158
_exptl_crystal_size_mid 0.142
_exptl_crystal_size_min 0.107
_refine_diff_density_max 0.196
_refine_diff_density_min -0.394
_refine_diff_density_rms 0.041
_refine_ls_abs_structure_details
;
 Refined as an inversion twin.
;
_refine_ls_abs_structure_Flack 0.30(6)
_refine_ls_extinction_method none
_refine_ls_goodness_of_fit_ref 1.053
_refine_ls_hydrogen_treatment constr
_refine_ls_matrix_type full
_refine_ls_number_parameters 408
_refine_ls_number_reflns 3729
_refine_ls_number_restraints 365
_refine_ls_restrained_S_all 1.027
_refine_ls_R_factor_all 0.0662
_refine_ls_R_factor_gt 0.0583
_refine_ls_shift/su_max 0.002
_refine_ls_shift/su_mean 0.000
_refine_ls_structure_factor_coef Fsqd
_refine_ls_weighting_details 'w=1/[\s^2^(Fo^2^)+(0.1268P)^2^+2.5559P] where P=(Fo^2^+2Fc^2^)/3'
_refine_ls_weighting_scheme calc
_refine_ls_wR_factor_gt 0.1758
_refine_ls_wR_factor_ref 0.1857
_reflns_Friedel_coverage 0.954
_reflns_Friedel_fraction_full 0.994
_reflns_Friedel_fraction_max 0.994
_reflns_number_gt 3194
_reflns_number_total 3729
_reflns_threshold_expression 'I > 2\s(I)'
_cod_data_source_file ja8b10526_si_004.cif
_cod_data_source_block cx1294
_cod_original_cell_volume 8432(4)
_cod_database_code 4133512
_shelx_shelxl_version_number 2018/1
_shelx_space_group_comment
;
The symmetry employed for this shelxl refinement is uniquely defined
by the following loop, which should always be used as a source of
symmetry information in preference to the above space-group names.
They are only intended as comments.
;
_shelx_estimated_absorpt_t_max 0.840
_shelx_estimated_absorpt_t_min 0.776
_olex2_refinement_description
;
1. Twinned data refinement
 Scales: 0.70(6)
 0.30(6)
2. Fixed Uiso
 At 1.2 times of:
  All C(H) groups, All C(H,H) groups
3. Restrained distances
 C13A_$1-C12A \\sim C13A-C12A \\sim C15-C14A_$1 \\sim C15-C14A \\sim C7A-C6
\\sim C7A_$1-C6 \\sim C9A-
 C8A \\sim C9A-C8A_$1
 with sigma of 0.01
 C8A-C7A_$1 \\sim C8A_$1-C7A \\sim C14A_$1-C13A \\sim C14A-C13A_$1
 with sigma of 0.01
4. Rigid body (RIGU) restrains
 All non-hydrogen atoms
 with sigma for 1-2 distances of 0.004 and sigma for 1-3 distances of 0.004
5. Others
 Sof(F1A)=Sof(F2A)=Sof(F3A)=Sof(F4A)=Sof(F5A)=Sof(F6A)=1-FVAR(1)
 Sof(F1)=Sof(F2)=Sof(F3)=Sof(F4)=Sof(F5)=Sof(F6)=FVAR(1)
 Fixed Sof: H3A(0.5) H3B(0.5) C7(0.25) C7A(0.25) H7A(0.25) C8(0.5) H8(0.5)
 C8A(0.25) H8A(0.25) C9(0.5) H9(0.5) C9A(0.25) C10(0.25) C10A(0.5) H10A(0.5)
 C11(0.25) C11A(0.5) H11A(0.5) C12(0.5) H12(0.5) C12A(0.25) C13(0.5) H13(0.5)
 C13A(0.25) H13A(0.25) C14(0.25) C14A(0.25) H14A(0.25) H18A(0.5) H18B(0.5)
6.a Secondary CH2 refined with riding coordinates:
 C3(H3A,H3B), C18(H18A,H18B)
6.b Aromatic/amide H refined with riding coordinates:
 C1(H1), C4(H4), C5(H5), C7A(H7A), C8(H8), C8A(H8A), C9(H9), C10A(H10A),
 C11A(H11A), C12(H12), C13(H13), C13A(H13A), C14A(H14A), C16(H16), C17(H17),
 C20(H20), C21(H21), C22(H22), C26(H26), C28(H28), C29(H29)
;
_olex2_date_sample_data_collection 2018-05-17
_olex2_date_sample_submission 2018-05-17
_olex2_diffrn_ambient_temperature_device 'Oxford Cryosystems'
_olex2_exptl_crystal_mounting_method 'The crystal was mounted on a MITIGEN holder in Paratone oil'
_olex2_submission_original_sample_id cx1294
_olex2_submission_special_instructions 'No special instructions were received'

loop_
_space_group_symop_operation_xyz
'x, y, z'
'-x+1/2, -y+1/2, z+1/2'
'-y, x+1/2, z+1/4'
'y+1/2, -x, z+3/4'
'x, -y, z'
'-x+1/2, y+1/2, z+1/2'
'-y, -x+1/2, z+1/4'
'y+1/2, x, z+3/4'
'x+1/2, y+1/2, z+1/2'
'-x+1, -y+1, z+1'
'-y+1/2, x+1, z+3/4'
'y+1, -x+1/2, z+5/4'
'x+1/2, -y+1/2, z+1/2'
'-x+1, y+1, z+1'
'-y+1/2, -x+1, z+3/4'
'y+1, x+1/2, z+5/4'

loop_
_atom_site_label
_atom_site_type_symbol
_atom_site_fract_x
_atom_site_fract_y
_atom_site_fract_z
_atom_site_U_iso_or_equiv
_atom_site_adp_type
_atom_site_occupancy
_atom_site_site_symmetry_order
_atom_site_calc_flag
_atom_site_refinement_flags_posn
_atom_site_refinement_flags_adp
_atom_site_refinement_flags_occupancy
_atom_site_disorder_assembly
_atom_site_disorder_group
N1 N 0.6820(3) 1.000000 0.8871(2) 0.0708(14) Uani 1 2 d S TU P . .
N2 N 0.6803(6) 1.000000 0.2946(3) 0.101(2) Uani 1 2 d S TU P . .
C1 C 0.5385(3) 0.9340(3) 0.9474(3) 0.0900(18) Uani 1 1 d . U . . .
H1 H 0.564693 0.887549 0.947668 0.108 Uiso 1 1 calc R . . . .
C2 C 0.5783(4) 1.000000 0.9470(3) 0.0710(16) Uani 1 2 d S TU P . .
C3 C 0.6627(5) 1.000000 0.9419(3) 0.084(2) Uani 1 2 d S TU P . .
H3A H 0.683986 1.045095 0.958355 0.100 Uiso 0.5 1 calc R . . . .
H3B H 0.683986 0.954904 0.958355 0.100 Uiso 0.5 1 calc R . . . .
C4 C 0.6863(4) 0.9358(4) 0.8619(3) 0.0962(18) Uani 1 1 d . U . . .
H4 H 0.684428 0.889604 0.879751 0.115 Uiso 1 1 calc R . . . .
C5 C 0.6935(4) 0.9348(5) 0.8104(3) 0.110(2) Uani 1 1 d . U . . .
H5 H 0.695948 0.887703 0.793671 0.132 Uiso 1 1 calc R . . . .
C6 C 0.6973(5) 1.000000 0.7822(4) 0.104(3) Uani 1 2 d DS TU P . .
C7 C 0.6958(11) 1.000000 0.7232(12) 0.069(5) Uani 0.5 2 d S TU P A 1
C7A C 0.7034(13) 0.9671(12) 0.7310(7) 0.071(6) Uani 0.25 1 d D U . A 2
H7A H 0.703353 0.915176 0.722704 0.085 Uiso 0.25 1 calc R . . A 2
C8 C 0.6903(15) 0.9342(10) 0.6937(7) 0.143(9) Uani 0.5 1 d . U . A 1
H8 H 0.681293 0.886829 0.708931 0.172 Uiso 0.5 1 calc R . . A 1
C8A C 0.7091(11) 0.9738(14) 0.6978(7) 0.055(5) Uani 0.25 1 d D U . B 2
H8A H 0.713651 0.922642 0.707612 0.066 Uiso 0.25 1 calc R . . B 2
C9 C 0.6981(15) 0.9401(15) 0.6427(9) 0.120(6) Uani 0.5 1 d . U . A 1
H9 H 0.708642 0.895069 0.624925 0.144 Uiso 0.5 1 calc R . . A 1
C9A C 0.7074(9) 1.000000 0.6448(7) 0.076(4) Uani 0.5 2 d DS TU P B 2
C10 C 0.6925(8) 1.000000 0.6168(9) 0.079(4) Uani 0.5 2 d S TU P A 1
C10A C 0.7097(9) 1.0691(9) 0.6179(6) 0.084(3) Uani 0.5 1 d . U . B 2
H10A H 0.709981 1.115806 0.635098 0.100 Uiso 0.5 1 calc R . . B 2
C11 C 0.6984(11) 1.000000 0.5607(8) 0.072(4) Uani 0.5 2 d S TU P A 1
C11A C 0.7115(6) 1.0664(8) 0.5682(5) 0.082(3) Uani 0.5 1 d . U . B 2
H11A H 0.711983 1.112676 0.550420 0.099 Uiso 0.5 1 calc R . . B 2
C12 C 0.6916(13) 0.9337(8) 0.5334(7) 0.124(6) Uani 0.5 1 d . U . A 1
H12 H 0.687992 0.887405 0.551008 0.149 Uiso 0.5 1 calc R . . A 1
C12A C 0.7128(13) 1.000000 0.5398(7) 0.088(6) Uani 0.5 2 d DS TU P B 2
C13 C 0.6901(17) 0.9333(10) 0.4815(8) 0.133(7) Uani 0.5 1 d . U . A 1
H13 H 0.688223 0.887329 0.463495 0.160 Uiso 0.5 1 calc R . . A 1
C13A C 0.7126(10) 1.0266(15) 0.4868(8) 0.080(9) Uani 0.25 1 d D U . B 2
H13A H 0.714295 1.078490 0.478440 0.097 Uiso 0.25 1 calc R . . B 2
C14 C 0.6912(16) 1.000000 0.4568(10) 0.084(6) Uani 0.5 2 d S TU P A 1
C14A C 0.7098(15) 1.0285(17) 0.4505(6) 0.068(5) Uani 0.25 1 d D U . A 2
H14A H 0.716613 1.080296 0.457871 0.082 Uiso 0.25 1 calc R . . A 2
C15 C 0.6951(6) 1.000000 0.3987(4) 0.111(3) Uani 1 2 d DS TU P . .
C16 C 0.6962(5) 1.0645(6) 0.3722(3) 0.118(2) Uani 1 1 d . U . . .
H16 H 0.704454 1.110625 0.389307 0.142 Uiso 1 1 calc R . . . .
C17 C 0.6856(5) 1.0655(4) 0.3208(3) 0.114(3) Uani 1 1 d . U . . .
H17 H 0.681967 1.112089 0.303650 0.136 Uiso 1 1 calc R . . . .
C18 C 0.6627(7) 1.000000 0.2421(4) 0.099(3) Uani 1 2 d S TU P . .
H18A H 0.684633 0.954949 0.225908 0.119 Uiso 0.5 1 calc R . . . .
H18B H 0.684634 1.045051 0.225908 0.119 Uiso 0.5 1 calc R . . . .
C19 C 0.5777(6) 1.000000 0.2351(3) 0.085(2) Uani 1 2 d S TU P . .
C20 C 0.5372(4) 1.0659(3) 0.2339(3) 0.102(2) Uani 1 1 d . U . . .
H20 H 0.563271 1.112494 0.233063 0.122 Uiso 1 1 calc R . . . .
O1 O 0.500000 0.8493(3) 0.6322(3) 0.1030(18) Uani 1 2 d S TU P . .
C21 C 0.500000 0.9621(7) 0.7700(4) 0.109(3) Uani 1 2 d S TU P . .
H21 H 0.500000 0.935864 0.801102 0.130 Uiso 1 2 calc RS T P . .
C22 C 0.500000 0.9224(6) 0.7258(4) 0.093(2) Uani 1 2 d S TU P . .
H22 H 0.500000 0.869024 0.726261 0.112 Uiso 1 2 calc RS T P . .
C23 C 0.500000 0.9611(5) 0.6801(3) 0.086(2) Uani 1 2 d S TU P . .
C24 C 0.500000 0.9169(4) 0.6320(4) 0.0832(18) Uani 1 2 d S TU P . .
C25 C 0.500000 0.9592(4) 0.5839(4) 0.0853(19) Uani 1 2 d S TU P . .
C26 C 0.500000 0.9234(5) 0.5407(4) 0.093(2) Uani 1 2 d S TU P . .
H26 H 0.500000 0.870064 0.541513 0.111 Uiso 1 2 calc RS T P . .
C27 C 0.500000 0.9586(5) 0.4933(4) 0.088(2) Uani 1 2 d S TU P . .
C28 C 0.500000 0.9217(7) 0.4471(4) 0.108(3) Uani 1 2 d S TU P . .
H28 H 0.500000 0.868307 0.446468 0.130 Uiso 1 2 calc RS T P . .
C29 C 0.500000 0.9603(7) 0.4024(4) 0.112(3) Uani 1 2 d S TU P . .
H29 H 0.500000 0.933673 0.371475 0.135 Uiso 1 2 calc RS T P . .
P1 P 0.73961(11) 0.72661(11) 0.71922(12) 0.1068(7) Uani 1 1 d . U . . .
F1 F 0.7841(4) 0.8122(4) 0.7167(5) 0.096(3) Uani 0.495(16) 1 d . U . C 1
F1A F 0.7710(6) 0.7753(9) 0.6809(6) 0.137(7) Uani 0.505(16) 1 d . U . C 2
F2 F 0.7028(7) 0.6546(6) 0.7245(8) 0.129(5) Uani 0.495(16) 1 d . U . C 1
F2A F 0.6988(15) 0.6533(14) 0.7518(9) 0.196(9) Uani 0.505(16) 1 d . U . C 2
F3 F 0.7573(11) 0.7320(9) 0.7796(8) 0.129(5) Uani 0.495(16) 1 d . U . C 1
F3A F 0.7522(10) 0.7647(12) 0.7662(7) 0.154(7) Uani 0.505(16) 1 d . U . C 2
F4 F 0.6641(9) 0.7710(12) 0.7315(8) 0.114(5) Uani 0.495(16) 1 d . U . C 1
F4A F 0.6576(11) 0.7571(14) 0.7115(8) 0.141(6) Uani 0.505(16) 1 d . U . C 2
F5 F 0.7300(7) 0.7342(8) 0.6623(5) 0.131(5) Uani 0.495(16) 1 d . U . C 1
F5A F 0.7153(9) 0.6640(13) 0.6682(7) 0.202(8) Uani 0.505(16) 1 d . U . C 2
F6 F 0.8242(8) 0.6917(9) 0.7164(8) 0.090(3) Uani 0.495(16) 1 d . U . C 1
F6A F 0.8064(13) 0.6773(12) 0.7174(14) 0.153(7) Uani 0.505(16) 1 d . U . C 2

loop_
_atom_site_aniso_label
_atom_site_aniso_U_11
_atom_site_aniso_U_22
_atom_site_aniso_U_33
_atom_site_aniso_U_23
_atom_site_aniso_U_13
_atom_site_aniso_U_12
N1 0.055(3) 0.072(3) 0.086(4) 0.000 0.002(2) 0.000
N2 0.138(7) 0.082(4) 0.083(4) 0.000 0.021(4) 0.000
C1 0.065(3) 0.071(3) 0.134(5) 0.016(3) -0.011(3) -0.001(2)
C2 0.074(4) 0.078(4) 0.061(3) 0.000 -0.008(3) 0.000
C3 0.078(4) 0.090(5) 0.082(5) 0.000 -0.011(4) 0.000
C4 0.099(4) 0.080(4) 0.109(4) -0.007(3) 0.010(3) 0.009(3)
C5 0.098(5) 0.115(5) 0.116(5) -0.022(4) 0.016(4) 0.005(4)
C6 0.074(5) 0.129(8) 0.108(6) 0.000 0.022(5) 0.000
C7 0.054(9) 0.026(14) 0.126(10) 0.000 0.009(10) 0.000
C7A 0.069(11) 0.016(11) 0.129(11) 0.021(9) 0.058(11) 0.011(9)
C8 0.25(3) 0.052(8) 0.123(9) -0.002(7) 0.030(12) -0.038(12)
C8A 0.057(10) 0.030(12) 0.077(10) -0.006(8) 0.012(9) 0.014(6)
C9 0.147(18) 0.105(11) 0.108(10) -0.011(8) -0.010(12) 0.005(11)
C9A 0.043(7) 0.105(14) 0.079(9) 0.000 -0.006(7) 0.000
C10 0.039(7) 0.111(13) 0.085(8) 0.000 -0.001(7) 0.000
C10A 0.075(7) 0.087(9) 0.089(7) -0.004(6) 0.001(7) -0.011(6)
C11 0.046(9) 0.076(10) 0.094(9) 0.000 0.012(9) 0.000
C11A 0.058(5) 0.104(9) 0.085(6) 0.018(6) -0.005(5) -0.004(5)
C12 0.201(19) 0.056(7) 0.115(9) 0.002(6) -0.001(11) 0.029(9)
C12A 0.047(10) 0.137(16) 0.078(10) 0.000 0.009(9) 0.000
C13 0.20(2) 0.084(10) 0.115(9) -0.004(7) 0.023(12) 0.012(10)
C13A 0.026(7) 0.12(3) 0.092(11) 0.013(12) 0.022(9) 0.021(9)
C14 0.071(19) 0.107(15) 0.074(9) 0.000 0.016(11) 0.000
C14A 0.044(12) 0.081(14) 0.080(10) 0.015(10) 0.016(9) -0.010(9)
C15 0.080(5) 0.179(10) 0.075(5) 0.000 0.024(4) 0.000
C16 0.120(6) 0.148(7) 0.088(4) -0.024(4) 0.015(4) -0.022(5)
C17 0.162(7) 0.091(4) 0.088(4) -0.008(3) 0.021(4) -0.029(5)
C18 0.143(7) 0.067(5) 0.088(5) 0.000 0.027(5) 0.000
C19 0.128(6) 0.059(4) 0.067(4) 0.000 0.021(4) 0.000
C20 0.143(5) 0.067(3) 0.096(5) 0.022(3) -0.004(4) -0.001(3)
O1 0.136(5) 0.071(3) 0.102(4) 0.005(3) 0.000 0.000
C21 0.101(6) 0.134(8) 0.090(6) 0.016(5) 0.000 0.000
C22 0.089(5) 0.097(6) 0.093(5) 0.007(4) 0.000 0.000
C23 0.093(5) 0.072(4) 0.093(5) 0.008(4) 0.000 0.000
C24 0.085(5) 0.061(4) 0.103(5) -0.001(3) 0.000 0.000
C25 0.084(4) 0.065(4) 0.107(5) 0.000(4) 0.000 0.000
C26 0.111(6) 0.055(4) 0.112(5) 0.004(4) 0.000 0.000
C27 0.102(6) 0.062(4) 0.101(5) 0.000(4) 0.000 0.000
C28 0.117(7) 0.105(7) 0.103(6) -0.015(5) 0.000 0.000
C29 0.126(8) 0.111(7) 0.100(6) -0.017(5) 0.000 0.000
P1 0.0815(11) 0.1098(15) 0.1291(15) 0.0154(13) -0.0270(10) -0.0013(9)
F1 0.076(4) 0.064(4) 0.147(8) -0.009(4) -0.013(5) 0.004(3)
F1A 0.099(6) 0.139(11) 0.173(14) 0.087(11) 0.007(8) 0.008(7)
F2 0.097(5) 0.082(6) 0.207(14) -0.012(8) -0.017(8) -0.044(4)
F2A 0.205(15) 0.176(14) 0.208(16) 0.098(13) -0.035(13) -0.052(11)
F3 0.117(9) 0.117(9) 0.153(9) 0.021(7) -0.040(6) -0.004(6)
F3A 0.113(8) 0.183(15) 0.164(13) -0.092(12) -0.057(9) 0.000(11)
F4 0.060(6) 0.130(8) 0.151(13) -0.020(8) -0.014(6) 0.000(5)
F4A 0.078(6) 0.176(15) 0.167(16) 0.046(10) -0.043(8) -0.028(7)
F5 0.120(8) 0.151(11) 0.121(7) -0.027(7) -0.045(6) 0.004(7)
F5A 0.169(11) 0.240(19) 0.196(13) -0.068(13) -0.065(10) -0.060(11)
F6 0.062(5) 0.051(5) 0.156(7) 0.000(5) -0.030(5) -0.008(4)
F6A 0.121(12) 0.073(9) 0.267(16) 0.000(9) -0.075(11) -0.011(7)

loop_
_atom_type_symbol
_atom_type_description
_atom_type_scat_dispersion_real
_atom_type_scat_dispersion_imag
_atom_type_scat_source
C C 0.0181 0.0091 'International Tables Vol C Tables 4.2.6.8 and 6.1.1.4'
H H 0.0000 0.0000 'International Tables Vol C Tables 4.2.6.8 and 6.1.1.4'
N N 0.0311 0.0180 'International Tables Vol C Tables 4.2.6.8 and 6.1.1.4'
O O 0.0492 0.0322 'International Tables Vol C Tables 4.2.6.8 and 6.1.1.4'
F F 0.0727 0.0534 'International Tables Vol C Tables 4.2.6.8 and 6.1.1.4'
P P 0.2955 0.4335 'International Tables Vol C Tables 4.2.6.8 and 6.1.1.4'

loop_
_geom_angle_atom_site_label_1
_geom_angle_atom_site_label_2
_geom_angle_atom_site_label_3
_geom_angle
_geom_angle_site_symmetry_1
_geom_angle_site_symmetry_3
C4 N1 C3 120.4(4) 5_575 .
C4 N1 C3 120.4(4) . .
C4 N1 C4 118.8(8) 5_575 .
C17 N2 C17 117.7(9) . 5_575
C17 N2 C18 121.0(5) 5_575 .
C17 N2 C18 121.0(5) . .
C1 C1 H1 119.4 14_544 .
C1 C1 C2 121.1(3) 14_544 .
C2 C1 H1 119.4 . .
C1 C2 C1 117.7(7) . 5_575
C1 C2 C3 121.0(4) 5_575 .
C1 C2 C3 121.0(4) . .
N1 C3 C2 108.5(6) . .
N1 C3 H3A 110.0 . .
N1 C3 H3B 110.0 . .
C2 C3 H3A 110.0 . .
C2 C3 H3B 110.0 . .
H3A C3 H3B 108.4 . .
N1 C4 H4 119.3 . .
N1 C4 C5 121.3(7) . .
C5 C4 H4 119.3 . .
C4 C5 H5 118.9 . .
C4 C5 C6 122.3(8) . .
C6 C5 H5 118.9 . .
C5 C6 C5 113.9(10) . 5_575
C5 C6 C7 122.8(5) . .
C5 C6 C7 122.8(5) 5_575 .
C5 C6 C7A 146.2(10) . 5_575
C5 C6 C7A 99.8(9) . .
C5 C6 C7A 99.8(9) 5_575 5_575
C5 C6 C7A 146.2(10) 5_575 .
C8 C7 C6 123.9(13) 5_575 .
C8 C7 C6 123.9(13) . .
C8 C7 C8 112(3) 5_575 .
C6 C7A H7A 126.5 . .
C8A C7A C6 106.9(16) 5_575 .
C8A C7A H7A 126.5 5_575 .
C7 C8 H8 120.6 . .
C9 C8 C7 119(2) . .
C9 C8 H8 120.6 . .
C7A C8A H8A 124.3 5_575 .
C7A C8A C9A 111.5(17) 5_575 .
C9A C8A H8A 124.3 . .
C8 C9 H9 116.8 . .
C10 C9 C8 126(2) . .
C10 C9 H9 116.8 . .
C8A C9A C8A 37(2) 5_575 .
C10A C9A C8A 101.9(12) 5_575 .
C10A C9A C8A 138.4(16) . .
C10A C9A C10A 119.5(19) 5_575 .
C9 C10 C9 114(3) 5_575 .
C9 C10 C11 122.4(16) . .
C9 C10 C11 122.4(16) 5_575 .
C9A C10A H10A 120.9 . .
C11A C10A C9A 118.1(15) . .
C11A C10A H10A 120.9 . .
C12 C11 C10 120.9(11) . .
C12 C11 C10 120.9(11) 5_575 .
C12 C11 C12 116(2) 5_575 .
C10A C11A H11A 117.7 . .
C10A C11A C12A 124.6(15) . .
C12A C11A H11A 117.7 . .
C11 C12 H12 119.1 . .
C13 C12 C11 121.8(16) . .
C13 C12 H12 119.1 . .
C11A C12A C11A 114.9(18) 5_575 .
C11A C12A C13A 104.0(13) . .
C11A C12A C13A 141.1(16) 5_575 .
C13A C12A C13A 37(2) 5_575 .
C12 C13 H13 120.7 . .
C14 C13 C12 118.7(19) . .
C14 C13 H13 120.7 . .
C12A C13A H13A 122.0 . .
C14A C13A C12A 115.9(18) 5_575 .
C14A C13A H13A 122.0 5_575 .
C13 C14 C13 122(3) 5_575 .
C13 C14 C15 119.0(14) 5_575 .
C13 C14 C15 119.0(14) . .
C13A C14A H14A 122.9 5_575 .
C13A C14A C15 114(2) 5_575 .
C15 C14A H14A 122.9 . .
C16 C15 C14 121.6(5) . .
C16 C15 C14 121.6(5) 5_575 .
C16 C15 C14A 140.5(14) 5_575 .
C16 C15 C14A 101.1(12) 5_575 5_575
C16 C15 C14A 101.1(12) . .
C16 C15 C14A 140.5(14) . 5_575
C16 C15 C16 116.8(10) 5_575 .
C15 C16 H16 119.1 . .
C15 C16 C17 121.8(8) . .
C17 C16 H16 119.1 . .
N2 C17 C16 120.4(8) . .
N2 C17 H17 119.8 . .
C16 C17 H17 119.8 . .
N2 C18 H18A 109.7 . .
N2 C18 H18B 109.7 . .
N2 C18 C19 109.6(8) . .
H18A C18 H18B 108.2 . .
C19 C18 H18A 109.7 . .
C19 C18 H18B 109.7 . .
C20 C19 C18 121.5(5) 5_575 .
C20 C19 C18 121.5(5) . .
C20 C19 C20 116.9(9) . 5_575
C19 C20 H20 119.2 . .
C20 C20 C19 121.5(5) 14_544 .
C20 C20 H20 119.2 14_544 .
C21 C21 H21 119.5 10_564 .
C21 C21 C22 121.0(6) 10_564 .
C22 C21 H21 119.5 . .
C21 C22 H22 120.3 . .
C21 C22 C23 119.4(10) . .
C23 C22 H22 120.3 . .
C22 C23 C24 118.9(8) . .
C23 C23 C22 119.6(6) 10_564 .
C23 C23 C24 121.5(5) 10_564 .
O1 C24 C23 121.3(8) . .
O1 C24 C25 120.7(8) . .
C25 C24 C23 118.0(7) . .
C25 C25 C24 120.5(4) 10_564 .
C26 C25 C24 120.5(7) . .
C26 C25 C25 119.0(5) . 10_564
C25 C26 H26 117.7 . .
C25 C26 C27 124.5(8) . .
C27 C26 H26 117.7 . .
C26 C27 C27 116.4(5) . 10_564
C28 C27 C26 125.4(9) . .
C28 C27 C27 118.2(6) . 10_564
C27 C28 H28 119.1 . .
C29 C28 C27 121.8(11) . .
C29 C28 H28 119.1 . .
C28 C29 C29 120.1(7) . 10_564
C28 C29 H29 120.0 . .
C29 C29 H29 120.0 10_564 .
F1A P1 F2A 165.1(12) . .
F1A P1 F4A 93.4(10) . .
F1A P1 F5A 86.1(11) . .
F1A P1 F6A 91.2(13) . .
F2 P1 F1 176.7(9) . .
F2 P1 F3 92.5(9) . .
F2 P1 F4 92.2(10) . .
F2 P1 F5 97.1(9) . .
F2 P1 F6 94.9(7) . .
F2A P1 F5A 79.1(10) . .
F3 P1 F1 84.2(7) . .
F3A P1 F1A 105.6(11) . .
F3A P1 F2A 89.2(13) . .
F3A P1 F4A 95.5(10) . .
F3A P1 F5A 168.3(12) . .
F3A P1 F6A 100.5(14) . .
F4 P1 F1 87.5(8) . .
F4 P1 F3 86.1(9) . .
F4 P1 F6 167.9(9) . .
F4A P1 F2A 86.4(13) . .
F4A P1 F5A 83.8(10) . .
F5 P1 F1 86.3(7) . .
F5 P1 F3 170.4(8) . .
F5 P1 F4 93.7(8) . .
F5 P1 F6 95.2(8) . .
F6 P1 F1 84.9(6) . .
F6 P1 F3 83.7(10) . .
F6A P1 F2A 84.6(13) . .
F6A P1 F4A 161.5(13) . .
F6A P1 F5A 78.6(13) . .

loop_
_geom_bond_atom_site_label_1
_geom_bond_atom_site_label_2
_geom_bond_distance
_geom_bond_site_symmetry_2
N1 C3 1.497(10) .
N1 C4 1.328(7) .
N1 C4 1.328(7) 5_575
N2 C17 1.361(8) .
N2 C17 1.361(8) 5_575
N2 C18 1.433(13) .
C1 C1 1.370(11) 14_544
C1 H1 0.9500 .
C1 C2 1.372(7) .
C2 C3 1.507(11) .
C3 H3A 0.9900 .
C3 H3B 0.9900 .
C4 H4 0.9500 .
C4 C5 1.376(10) .
C5 H5 0.9500 .
C5 C6 1.385(10) .
C6 C7 1.57(3) .
C6 C7A 1.487(17) 5_575
C6 C7A 1.487(17) .
C7 C8 1.41(2) .
C7 C8 1.41(2) 5_575
C7A H7A 0.9500 .
C7A C8A 1.38(2) 5_575
C8 H8 0.9500 .
C8 C9 1.37(3) .
C8A H8A 0.9500 .
C8A C9A 1.487(16) .
C9 H9 0.9500 .
C9 C10 1.27(2) .
C9A C10A 1.423(19) 5_575
C9A C10A 1.42(2) .
C10 C11 1.50(3) .
C10A H10A 0.9500 .
C10A C11A 1.32(2) .
C11 C12 1.39(2) 5_575
C11 C12 1.39(2) .
C11A H11A 0.9500 .
C11A C12A 1.401(17) .
C12 H12 0.9500 .
C12 C13 1.38(3) .
C12A C13A 1.490(17) 5_575
C12A C13A 1.490(17) .
C13 H13 0.9500 .
C13 C14 1.36(2) .
C13A H13A 0.9500 .
C13A C14A 1.38(2) 5_575
C14 C15 1.55(3) .
C14A H14A 0.9500 .
C14A C15 1.491(17) .
C15 C16 1.349(10) 5_575
C15 C16 1.349(10) .
C16 H16 0.9500 .
C16 C17 1.379(11) .
C17 H17 0.9500 .
C18 H18A 0.9900 .
C18 H18B 0.9900 .
C18 C19 1.525(15) .
C19 C20 1.378(9) 5_575
C19 C20 1.378(9) .
C20 C20 1.325(16) 14_544
C20 H20 0.9500 .
O1 C24 1.204(10) .
C21 C21 1.35(2) 10_564
C21 H21 0.9500 .
C21 C22 1.373(15) .
C22 H22 0.9500 .
C22 C23 1.397(12) .
C23 C23 1.384(18) 10_564
C23 C24 1.505(13) .
C24 C25 1.485(13) .
C25 C25 1.452(16) 10_564
C25 C26 1.313(13) .
C26 H26 0.9500 .
C26 C27 1.409(13) .
C27 C27 1.473(17) 10_564
C27 C28 1.394(14) .
C28 H28 0.9500 .
C28 C29 1.373(16) .
C29 C29 1.41(2) 10_564
C29 H29 0.9500 .
P1 F1 1.719(8) .
P1 F1A 1.451(9) .
P1 F2 1.447(10) .
P1 F2A 1.728(17) .
P1 F3 1.64(2) .
P1 F3A 1.439(14) .
P1 F4 1.594(16) .
P1 F4A 1.57(2) .
P1 F5 1.531(13) .
P1 F5A 1.808(15) .
P1 F6 1.631(15) .
P1 F6A 1.48(3) .

loop_
_smtbx_masks_void_nr
_smtbx_masks_void_average_x
_smtbx_masks_void_average_y
_smtbx_masks_void_average_z
_smtbx_masks_void_volume
_smtbx_masks_void_count_electrons
1 0.000 0.000 0.341 374.4 119.7
2 0.000 0.500 0.591 374.4 119.7
3 0.500 0.000 0.091 374.4 119.7
4 0.500 0.500 0.841 374.4 119.7

loop_
_twin_individual_id
_twin_individual_mass_fraction_refined
1 0.70(6)
2 0.30(6)
